data_4332124
loop_
_publ_author_name
'Ovcharenko, Victor'
'Fursova, Elena'
'Romanenko, Galina'
'Eremenko, Igor'
'Tretyakov, Evgeny'
'Ikorskii, Vladimir'

_publ_section_title
;
 Synthesis, Structure, and Magnetic Properties of (6&#x2212;9)-Nuclear
 Ni(II) Trimethylacetates and Their Heterospin Complexes with Nitroxides
;
_journal_issue 14
_journal_name_full 'Inorganic Chemistry'
_journal_page_first 5338
_journal_page_last 5350
_journal_paper_doi 10.1021/ic0522028
_journal_volume 45
_journal_year 2006
_chemical_formula_sum 'C85 H170 Ni9 O43'
_chemical_formula_weight 2408.60
_chemical_name_systematic
; 
 ? 
;
_space_group_IT_number 62
_symmetry_cell_setting orthorhombic
_symmetry_space_group_name_Hall '-P 2ac 2n'
_symmetry_space_group_name_H-M 'P n m a'
_atom_sites_solution_hydrogens geom
_atom_sites_solution_primary direct
_atom_sites_solution_secondary difmap
_audit_creation_method SHELXL-97
_cell_angle_alpha 90.00
_cell_angle_beta 90.00
_cell_angle_gamma 90.00
_cell_formula_units_Z 4
_cell_length_a 24.3524(14)
_cell_length_b 17.6776(10)
_cell_length_c 29.7789(16)
_cell_measurement_reflns_used 8212
_cell_measurement_temperature 200(2)
_cell_measurement_theta_max 22.79
_cell_measurement_theta_min 2.14
_cell_volume 12819.6(12)
_computing_cell_refinement 'Bruker SMART'
_computing_data_collection 'Bruker SMART'
_computing_data_reduction 'Bruker SAINT'
_computing_molecular_graphics 'Bruker SHELXTL'
_computing_publication_material 'Bruker SHELXTL'
_computing_structure_refinement 'SHELXL-97 (Sheldrick, 1997)'
_computing_structure_solution 'SHELXS-97 (Sheldrick, 1990)'
_diffrn_ambient_temperature 200(2)
_diffrn_measured_fraction_theta_full 0.998
_diffrn_measured_fraction_theta_max 0.998
_diffrn_measurement_device_type 'CCD area detector'
_diffrn_measurement_method 'phi and omega scans'
_diffrn_radiation_monochromator graphite
_diffrn_radiation_source 'fine-focus sealed tube'
_diffrn_radiation_type MoK\a
_diffrn_radiation_wavelength 0.71073
_diffrn_reflns_av_R_equivalents 0.0659
_diffrn_reflns_av_sigmaI/netI 0.0583
_diffrn_reflns_limit_h_max 27
_diffrn_reflns_limit_h_min -27
_diffrn_reflns_limit_k_max 17
_diffrn_reflns_limit_k_min -19
_diffrn_reflns_limit_l_max 32
_diffrn_reflns_limit_l_min -33
_diffrn_reflns_number 54726
_diffrn_reflns_theta_full 23.30
_diffrn_reflns_theta_max 23.30
_diffrn_reflns_theta_min 1.58
_exptl_absorpt_coefficient_mu 1.361
_exptl_absorpt_correction_type none
_exptl_crystal_density_diffrn 1.248
_exptl_crystal_density_meas 0
_exptl_crystal_density_method 'not measured'
_exptl_crystal_F_000 5104
_refine_diff_density_max 1.186
_refine_diff_density_min -0.787
_refine_diff_density_rms 0.149
_refine_ls_extinction_coef 0.00013(5)
_refine_ls_extinction_expression Fc^*^=kFc[1+0.001xFc^2^\l^3^/sin(2\q)]^-1/4^
_refine_ls_extinction_method SHELXL
_refine_ls_goodness_of_fit_ref 0.972
_refine_ls_hydrogen_treatment mixed
_refine_ls_matrix_type full
_refine_ls_number_parameters 789
_refine_ls_number_reflns 9587
_refine_ls_number_restraints 6
_refine_ls_restrained_S_all 0.973
_refine_ls_R_factor_all 0.0903
_refine_ls_R_factor_gt 0.0622
_refine_ls_shift/su_max 6.541
_refine_ls_shift/su_mean 0.126
_refine_ls_structure_factor_coef Fsqd
_refine_ls_weighting_details 'calc w=1/[\s^2^(Fo^2^)+(0.1398P)^2^+8.5183P] where P=(Fo^2^+2Fc^2^)/3'
_refine_ls_weighting_scheme calc
_refine_ls_wR_factor_gt 0.1889
_refine_ls_wR_factor_ref 0.2091
_reflns_number_gt 6526
_reflns_number_total 9587
_reflns_threshold_expression >2sigma(I)
_cod_data_source_file ic0522028sup1.cif
_cod_data_source_block ni9
_cod_depositor_comments
;
The following automatic conversions were performed:

'_symmetry_cell_setting' value 'Orthorhombic' changed to
'orthorhombic' according to
/home/saulius/struct/CIF-dictionaries/cif_core.dic dictionary named
'cif_core.dic' version 2.4.2 from 2011-04-26.

Automatic conversion script
Id: cif_fix_values 1891 2012-01-12 08:04:46Z andrius 
;
_cod_original_sg_symbol_H-M Pnma
_cod_database_code 4332124

loop_
_symmetry_equiv_pos_as_xyz
'x, y, z'
'-x+1/2, -y, z+1/2'
'-x, y+1/2, -z'
'x+1/2, -y+1/2, -z+1/2'
'-x, -y, -z'
'x-1/2, y, -z-1/2'
'x, -y-1/2, z'
'-x-1/2, y-1/2, z-1/2'

loop_
_atom_site_label
_atom_site_type_symbol
_atom_site_fract_x
_atom_site_fract_y
_atom_site_fract_z
_atom_site_U_iso_or_equiv
_atom_site_adp_type
_atom_site_occupancy
_atom_site_symmetry_multiplicity
_atom_site_calc_flag
_atom_site_refinement_flags
Ni1 Ni 0.07221(5) 0.2500 -0.16432(4) 0.0367(3) Uani 1 2 d S
Ni2 Ni 0.24882(3) 0.17238(4) -0.03051(3) 0.0306(2) Uani 1 1 d .
Ni3 Ni 0.19181(3) 0.17302(5) 0.05572(3) 0.0341(3) Uani 1 1 d .
Ni4 Ni 0.18438(3) 0.17006(4) -0.11710(3) 0.0310(2) Uani 1 1 d .
Ni5 Ni 0.30603(4) 0.16360(5) 0.08394(3) 0.0377(3) Uani 1 1 d .
O1 O 0.2460(2) 0.2500 0.09172(19) 0.0362(15) Uani 1 2 d S
O2 O 0.2019(2) 0.2500 0.00363(18) 0.0309(14) Uani 1 2 d S
O3 O 0.2342(2) 0.2500 -0.08329(18) 0.0295(13) Uani 1 2 d S
O4 O 0.26238(16) 0.1271(2) 0.03088(13) 0.0347(10) Uani 1 1 d .
O5 O 0.1241(2) 0.2500 -0.11041(18) 0.0310(14) Uani 1 2 d S
O21 O 0.36504(19) 0.0800(3) 0.07020(16) 0.0506(13) Uani 1 1 d .
C21 C 0.3828(4) 0.0302(5) 0.0947(3) 0.063(2) Uani 1 1 d .
O22 O 0.3548(5) 0.0067(9) 0.1310(6) 0.047(4) Uani 0.50 1 d P
O22A O 0.3693(16) 0.0318(18) 0.1349(9) 0.25(2) Uani 0.50 1 d P
C22 C 0.4285(4) -0.0214(6) 0.0846(3) 0.088(3) Uani 1 1 d .
C23 C 0.4304(10) -0.0366(14) 0.0353(5) 0.214(11) Uani 1 1 d .
H23A H 0.4345 0.0103 0.0194 0.25(10) Uiso 1 1 calc R
H23B H 0.3969 -0.0607 0.0261 0.7(4) Uiso 1 1 calc R
H23C H 0.4609 -0.0691 0.0287 0.27(9) Uiso 1 1 calc R
C24 C 0.4226(10) -0.0946(10) 0.1066(9) 0.212(10) Uani 1 1 d .
H24A H 0.4198 -0.0874 0.1385 0.5(3) Uiso 1 1 calc R
H24B H 0.4541 -0.1254 0.1001 0.14(4) Uiso 1 1 calc R
H24C H 0.3901 -0.1193 0.0958 0.12(6) Uiso 1 1 calc R
C25 C 0.4749(6) 0.0099(15) 0.1016(10) 0.41(3) Uani 1 1 d .
H25A H 0.4804 0.0590 0.0887 0.13(5) Uiso 1 1 calc R
H25B H 0.5057 -0.0219 0.0947 0.23(7) Uiso 1 1 calc R
H25C H 0.4714 0.0146 0.1336 0.07(3) Uiso 1 1 calc R
O31 O 0.0142(4) 0.2500 -0.2169(3) 0.070(3) Uani 1 2 d S
C31 C 0.0083(7) 0.2500 -0.2509(7) 0.104(6) Uani 1 2 d S
O32 O 0.0599(5) 0.2500 -0.2777(4) 0.144(5) Uani 1 2 d S
H32A H 0.0864 0.2500 -0.2607 2(2) Uiso 1 2 calc SR
C32 C -0.0406(5) 0.2500 -0.2839(4) 0.085(5) Uani 1 2 d S
C34 C -0.0260(11) 0.2500 -0.3280(7) 0.41(4) Uani 1 2 d S
H34A H -0.0055 0.2951 -0.3346 0.04(10) Uiso 0.50 1 calc PR
H34B H -0.0584 0.2485 -0.3463 0.23(11) Uiso 1 2 calc SR
H34C H -0.0037 0.2064 -0.3342 0.14(17) Uiso 0.50 1 calc PR
C35 C -0.0725(9) 0.1813(13) -0.2728(7) 0.293(17) Uani 1 1 d .
H35A H -0.1032 0.1770 -0.2929 0.13(4) Uiso 1 1 calc R
H35B H -0.0857 0.1847 -0.2425 0.23(7) Uiso 1 1 calc R
H35C H -0.0495 0.1375 -0.2758 0.0(16) Uiso 1 1 calc R
O41 O 0.1293(3) 0.2500 0.0724(2) 0.0410(16) Uani 1 2 d S
C41 C 0.0874(4) 0.2500 0.0459(4) 0.047(3) Uani 1 2 d S
O42 O 0.0904(3) 0.2500 0.0042(2) 0.0479(17) Uani 1 2 d S
C42 C 0.0315(5) 0.2500 0.0687(4) 0.064(3) Uani 1 2 d S
C44 C 0.0261(5) 0.3216(7) 0.0971(4) 0.099(4) Uani 1 1 d .
H44A H 0.0552 0.3232 0.1189 0.10(4) Uiso 1 1 calc R
H44B H -0.0086 0.3214 0.1123 1.8(12) Uiso 1 1 calc R
H44C H 0.0284 0.3653 0.0781 0.21(8) Uiso 1 1 calc R
C45 C -0.0146(5) 0.2500 0.0338(6) 0.120(7) Uani 1 2 d S
H45A H -0.0123 0.2050 0.0159 0.18(18) Uiso 0.50 1 calc PR
H45B H -0.0110 0.2936 0.0148 0.05(3) Uiso 0.50 1 calc PR
H45C H -0.0495 0.2515 0.0488 0.12(5) Uiso 1 2 calc SR
O51 O 0.2059(2) 0.2500 -0.16859(19) 0.0345(15) Uani 1 2 d S
C51 C 0.1837(4) 0.2500 -0.2068(3) 0.037(2) Uani 1 2 d S
O52 O 0.1323(3) 0.2500 -0.21316(19) 0.0403(16) Uani 1 2 d S
C52 C 0.2225(4) 0.2500 -0.2465(3) 0.049(3) Uani 1 2 d S
C54 C 0.2580(4) 0.3221(6) -0.2420(3) 0.082(3) Uani 1 1 d .
H54A H 0.2779 0.3205 -0.2142 0.16(6) Uiso 1 1 calc R
H54B H 0.2348 0.3659 -0.2425 0.14(5) Uiso 1 1 calc R
H54C H 0.2835 0.3246 -0.2666 0.10(3) Uiso 1 1 calc R
C55 C 0.1912(6) 0.2500 -0.2905(4) 0.109(7) Uani 1 2 d S
H55A H 0.1694 0.2049 -0.2926 0.04(4) Uiso 0.50 1 calc PR
H55B H 0.2168 0.2515 -0.3151 0.07(3) Uiso 1 2 calc SR
H55C H 0.1677 0.2936 -0.2918 2(2) Uiso 0.50 1 calc PR
O61 O 0.25144(17) 0.1081(3) -0.12890(14) 0.0415(11) Uani 1 1 d .
C61 C 0.2856(3) 0.0776(4) -0.1029(2) 0.0394(16) Uani 1 1 d .
O62 O 0.29353(17) 0.0959(3) -0.06228(15) 0.0393(11) Uani 1 1 d .
C62 C 0.3199(3) 0.0127(4) -0.1213(2) 0.0501(19) Uani 1 1 d .
C63 C 0.3603(8) -0.0154(11) -0.0894(6) 0.186(9) Uani 1 1 d .
H63A H 0.3807 -0.0559 -0.1029 0.10(3) Uiso 1 1 calc R
H63B H 0.3419 -0.0336 -0.0630 0.30(13) Uiso 1 1 calc R
H63C H 0.3849 0.0248 -0.0813 0.29(13) Uiso 1 1 calc R
C64 C 0.3515(12) 0.0427(13) -0.1599(7) 0.280(16) Uani 1 1 d .
H64A H 0.3741 0.0033 -0.1722 0.16(5) Uiso 1 1 calc R
H64B H 0.3743 0.0838 -0.1501 0.4(2) Uiso 1 1 calc R
H64C H 0.3266 0.0605 -0.1826 0.6(2) Uiso 1 1 calc R
C65 C 0.2844(6) -0.0463(8) -0.1362(8) 0.221(11) Uani 1 1 d .
H65A H 0.3060 -0.0876 -0.1475 0.12(4) Uiso 1 1 calc R
H65B H 0.2610 -0.0276 -0.1596 0.16(6) Uiso 1 1 calc R
H65C H 0.2624 -0.0636 -0.1115 0.12(4) Uiso 1 1 calc R
O71 O 0.3471(2) 0.2500 0.0476(2) 0.0392(15) Uani 1 2 d S
C71 C 0.3548(4) 0.2500 0.0055(3) 0.040(2) Uani 1 2 d S
O72 O 0.3160(2) 0.2500 -0.0231(2) 0.0366(15) Uani 1 2 d S
C72 C 0.4134(4) 0.2500 -0.0124(4) 0.052(3) Uani 1 2 d S
C74 C 0.4208(4) 0.3201(8) -0.0403(5) 0.106(4) Uani 1 1 d .
H74A H 0.3955 0.3191 -0.0650 0.11(4) Uiso 1 1 calc R
H74B H 0.4577 0.3220 -0.0516 0.13(4) Uiso 1 1 calc R
H74C H 0.4138 0.3640 -0.0222 0.23(10) Uiso 1 1 calc R
C75 C 0.4542(6) 0.2500 0.0272(6) 0.148(10) Uani 1 2 d S
H75A H 0.4911 0.2500 0.0159 0.11(5) Uiso 1 2 calc SR
H75B H 0.4484 0.2057 0.0452 0.0(4) Uiso 0.50 1 calc PR
H75C H 0.4484 0.2943 0.0452 0.41(19) Uiso 0.50 1 calc PR
O81 O 0.2675(2) 0.0874(3) 0.12498(15) 0.0493(12) Uani 1 1 d .
C81 C 0.2166(4) 0.0766(4) 0.1316(2) 0.0484(18) Uani 1 1 d .
O82 O 0.1796(2) 0.1093(3) 0.10974(15) 0.0482(12) Uani 1 1 d .
C82 C 0.2005(4) 0.0208(6) 0.1675(3) 0.070(3) Uani 1 1 d .
C83 C 0.2163(7) -0.0599(7) 0.1478(5) 0.146(6) Uani 1 1 d .
H83A H 0.2069 -0.0985 0.1691 0.19(6) Uiso 1 1 calc R
H83B H 0.2550 -0.0617 0.1418 2.0(17) Uiso 1 1 calc R
H83C H 0.1964 -0.0684 0.1204 0.41(16) Uiso 1 1 calc R
C84 C 0.2322(6) 0.0319(7) 0.2086(3) 0.105(4) Uani 1 1 d .
H84A H 0.2232 0.0802 0.2215 0.12(4) Uiso 1 1 calc R
H84B H 0.2707 0.0305 0.2017 0.09(4) Uiso 1 1 calc R
H84C H 0.2237 -0.0074 0.2296 0.08(3) Uiso 1 1 calc R
C85 C 0.1397(6) 0.0201(12) 0.1751(6) 0.182(8) Uani 1 1 d .
H85A H 0.1283 0.0682 0.1868 0.28(12) Uiso 1 1 calc R
H85B H 0.1306 -0.0190 0.1962 0.14(4) Uiso 1 1 calc R
H85C H 0.1213 0.0106 0.1471 0.10(4) Uiso 1 1 calc R
C91 C 0.1012(3) 0.4108(4) -0.1756(2) 0.0443(18) Uani 1 1 d .
O91 O 0.06346(18) 0.3633(3) -0.17093(15) 0.0431(11) Uani 1 1 d .
O92 O 0.14795(19) 0.4041(2) -0.15770(15) 0.0421(11) Uani 1 1 d .
C92 C 0.0900(3) 0.4789(4) -0.2051(3) 0.0528(19) Uani 1 1 d .
C93 C 0.1377(6) 0.5368(6) -0.2004(4) 0.102(4) Uani 1 1 d .
H93A H 0.1715 0.5135 -0.2096 0.32(12) Uiso 1 1 calc R
H93B H 0.1406 0.5527 -0.1697 0.13(5) Uiso 1 1 calc R
H93C H 0.1304 0.5799 -0.2191 0.12(4) Uiso 1 1 calc R
C94 C 0.0873(8) 0.4518(7) -0.2527(3) 0.122(5) Uani 1 1 d .
H94A H 0.0579 0.4159 -0.2557 0.12(5) Uiso 1 1 calc R
H94B H 0.1214 0.4282 -0.2606 0.13(6) Uiso 1 1 calc R
H94C H 0.0807 0.4940 -0.2723 0.09(3) Uiso 1 1 calc R
C95 C 0.0357(5) 0.5149(8) -0.1908(6) 0.116(5) Uani 1 1 d .
H95A H 0.0067 0.4783 -0.1933 0.17(6) Uiso 1 1 calc R
H95B H 0.0278 0.5573 -0.2098 0.19(6) Uiso 1 1 calc R
H95C H 0.0384 0.5316 -0.1602 0.23(10) Uiso 1 1 calc R
O101 O 0.0037(3) 0.2500 -0.1230(2) 0.0502(18) Uani 1 2 d S
O102 O -0.0386(4) 0.1515(6) -0.1439(4) 0.059(3) Uani 0.50 1 d P
C101 C -0.0366(6) 0.2500 -0.1238(5) 0.28(3) Uani 1 2 d S
C102 C -0.0918(4) 0.2500 -0.1035(4) 0.048(3) Uani 1 2 d S
C104 C -0.0990(6) 0.1805(7) -0.0738(5) 0.129(5) Uani 1 1 d .
H10B H -0.1327 0.1847 -0.0573 2.0(15) Uiso 1 1 calc R
H10C H -0.0688 0.1772 -0.0531 0.05(2) Uiso 1 1 calc R
H10D H -0.0999 0.1359 -0.0922 0.21(8) Uiso 1 1 calc R
C105 C -0.1346(5) 0.2500 -0.1407(4) 0.066(3) Uani 1 2 d S
H10E H -0.1689 0.2682 -0.1291 0.04(3) Uiso 0.50 1 calc PR
H10F H -0.1393 0.1995 -0.1519 0.02(3) Uiso 0.50 1 calc PR
H10G H -0.1227 0.2824 -0.1647 0.00(2) Uiso 0.50 1 calc PR
O111 O 0.14672(17) 0.1014(2) 0.01911(14) 0.0390(11) Uani 1 1 d .
C111 C 0.1449(3) 0.0889(4) -0.0220(2) 0.0345(15) Uani 1 1 d .
O112 O 0.17656(16) 0.1215(2) -0.05078(13) 0.0339(10) Uani 1 1 d .
C112 C 0.1041(3) 0.0303(4) -0.0384(2) 0.0433(17) Uani 1 1 d .
C113 C 0.0792(4) -0.0130(5) 0.0014(3) 0.067(2) Uani 1 1 d .
H11A H 0.1075 -0.0408 0.0165 0.07(3) Uiso 1 1 calc R
H11B H 0.0517 -0.0475 -0.0095 0.07(3) Uiso 1 1 calc R
H11C H 0.0627 0.0222 0.0219 0.08(3) Uiso 1 1 calc R
C114 C 0.1326(3) -0.0239(4) -0.0705(3) 0.058(2) Uani 1 1 d .
H11D H 0.1611 -0.0506 -0.0548 0.05(2) Uiso 1 1 calc R
H11E H 0.1484 0.0041 -0.0949 0.08(3) Uiso 1 1 calc R
H11F H 0.1063 -0.0594 -0.0820 0.08(3) Uiso 1 1 calc R
C115 C 0.0576(3) 0.0738(5) -0.0622(2) 0.054(2) Uani 1 1 d .
H11G H 0.0723 0.1011 -0.0873 0.030(16) Uiso 1 1 calc R
H11H H 0.0411 0.1087 -0.0415 0.06(2) Uiso 1 1 calc R
H11I H 0.0303 0.0386 -0.0725 0.08(3) Uiso 1 1 calc R
O121 O 0.3522(2) 0.1876(3) 0.13725(16) 0.0542(14) Uani 1 1 d .
C121 C 0.3667(6) 0.2500 0.1517(4) 0.067(4) Uani 1 2 d S
C122 C 0.4114(13) 0.2500 0.1891(8) 0.24(2) Uani 1 2 d SD
C124 C 0.3682(17) 0.2500 0.2367(14) 0.31(2) Uiso 1 2 d SD
H12A H 0.3903 0.2500 0.2634 0.9(7) Uiso 1 2 calc SR
H12B H 0.3455 0.2057 0.2363 0.00(2) Uiso 0.50 1 calc PR
H12C H 0.3455 0.2943 0.2363 2(3) Uiso 0.50 1 calc PR
C125 C 0.4280(6) 0.1803(6) 0.2027(5) 0.111(4) Uani 1 1 d .
H12F H 0.4558 0.1618 0.1827 0.46(19) Uiso 1 1 calc R
H12G H 0.3972 0.1463 0.2025 0.17(6) Uiso 1 1 calc R
H12H H 0.4426 0.1835 0.2326 0.10(3) Uiso 1 1 calc R
O1A O 0.2042(14) 0.2500 0.1888(9) 0.41(3) Uani 1 2 d SD
O2A O 0.103(3) 0.2500 0.180(4) 1.44(15) Uani 1 2 d SD
C1A C 0.1520(14) 0.2500 0.1964(10) 1.37(18) Uani 1 2 d SD
C2A C 0.1490(12) 0.2500 0.2487(10) 1.36(17) Uani 1 2 d SD
C4A C 0.203(2) 0.2500 0.275(2) 1.0(2) Uani 1 2 d SD
H4AA H 0.1957 0.2500 0.3065 0.4(2) Uiso 1 2 calc SR
H4AB H 0.2240 0.2943 0.2672 0.03(4) Uiso 0.50 1 calc PR
H4AC H 0.2240 0.2057 0.2672 1.1(5) Uiso 0.50 1 calc PR
C5A C 0.1013(13) 0.1918(17) 0.2481(8) 0.310(17) Uani 1 1 d D
H5AA H 0.0876 0.1850 0.2781 0.06(2) Uiso 1 1 calc R
H5AB H 0.1144 0.1444 0.2367 1.5(14) Uiso 1 1 calc R
H5AC H 0.0723 0.2102 0.2292 2(2) Uiso 1 1 calc R
O1B O 0.2604(8) -0.0735(11) 0.0269(7) 0.151(7) Uani 0.50 1 d P
O2B O 0.2657(8) -0.1885(15) 0.0293(9) 0.207(12) Uani 0.50 1 d P
O3B O -0.1783(18) 0.2500 0.1237(19) 0.30(3) Uani 0.50 2 d SP
O4B O 0.0938(13) 0.2500 0.407(2) 0.35(4) Uani 0.50 2 d SP

loop_
_atom_site_aniso_label
_atom_site_aniso_U_11
_atom_site_aniso_U_22
_atom_site_aniso_U_33
_atom_site_aniso_U_23
_atom_site_aniso_U_13
_atom_site_aniso_U_12
Ni1 0.0362(7) 0.0371(7) 0.0368(7) 0.000 -0.0021(5) 0.000
Ni2 0.0325(5) 0.0287(5) 0.0307(5) -0.0005(4) 0.0023(3) 0.0013(3)
Ni3 0.0403(5) 0.0327(5) 0.0294(5) 0.0027(4) 0.0029(4) -0.0015(4)
Ni4 0.0326(5) 0.0297(5) 0.0308(5) -0.0025(4) 0.0025(3) 0.0019(3)
Ni5 0.0454(5) 0.0336(5) 0.0343(5) 0.0013(4) -0.0034(4) 0.0015(4)
O1 0.043(4) 0.029(4) 0.036(4) 0.000 -0.007(3) 0.000
O2 0.037(3) 0.029(3) 0.026(3) 0.000 0.006(3) 0.000
O3 0.034(3) 0.025(3) 0.029(3) 0.000 0.003(3) 0.000
O4 0.039(2) 0.033(3) 0.032(2) 0.001(2) 0.0016(19) 0.000(2)
O5 0.027(3) 0.031(3) 0.035(3) 0.000 0.003(3) 0.000
O21 0.055(3) 0.045(3) 0.051(3) -0.001(3) -0.002(2) 0.011(2)
C21 0.080(6) 0.064(6) 0.045(5) -0.003(5) -0.013(5) 0.020(5)
O22 0.039(6) 0.043(8) 0.060(10) 0.018(6) 0.003(6) 0.001(6)
O22A 0.49(5) 0.21(3) 0.059(14) 0.026(18) 0.01(2) 0.26(3)
C22 0.093(8) 0.095(8) 0.074(7) 0.015(6) -0.002(5) 0.054(6)
C23 0.28(2) 0.26(2) 0.102(11) 0.018(13) 0.051(12) 0.216(19)
C24 0.23(3) 0.124(14) 0.28(3) 0.064(15) 0.074(19) 0.119(18)
C25 0.073(12) 0.37(4) 0.80(8) -0.33(5) -0.10(2) 0.067(18)
O31 0.078(6) 0.075(6) 0.056(5) 0.000 -0.029(5) 0.000
C31 0.073(11) 0.111(14) 0.127(16) 0.000 -0.035(12) 0.000
O32 0.088(8) 0.253(17) 0.093(8) 0.000 -0.010(7) 0.000
C32 0.059(8) 0.138(14) 0.059(8) 0.000 -0.029(7) 0.000
C34 0.088(17) 1.06(12) 0.072(18) 0.000 0.002(14) 0.000
C35 0.30(3) 0.38(4) 0.195(19) 0.039(18) -0.089(17) -0.24(3)
O41 0.044(4) 0.043(4) 0.035(4) 0.000 0.000(3) 0.000
C41 0.049(7) 0.038(6) 0.054(7) 0.000 0.009(6) 0.000
O42 0.043(4) 0.057(5) 0.043(4) 0.000 0.001(3) 0.000
C42 0.058(7) 0.072(9) 0.062(7) 0.000 0.019(6) 0.000
C44 0.091(8) 0.110(10) 0.096(8) -0.026(8) 0.027(7) 0.020(6)
C45 0.036(8) 0.21(2) 0.118(14) 0.000 0.016(8) 0.000
O51 0.035(3) 0.041(4) 0.027(3) 0.000 0.004(3) 0.000
C51 0.040(6) 0.036(6) 0.035(6) 0.000 0.005(4) 0.000
O52 0.042(4) 0.051(4) 0.028(3) 0.000 0.000(3) 0.000
C52 0.046(6) 0.068(8) 0.034(6) 0.000 0.010(5) 0.000
C54 0.091(7) 0.087(8) 0.068(7) 0.014(5) 0.026(6) -0.029(7)
C55 0.082(10) 0.22(2) 0.025(7) 0.000 0.014(6) 0.000
O61 0.047(3) 0.045(3) 0.033(2) -0.004(2) 0.002(2) 0.014(2)
C61 0.042(4) 0.033(4) 0.043(4) -0.005(3) 0.009(3) -0.004(3)
O62 0.041(3) 0.038(3) 0.039(3) -0.008(2) 0.000(2) 0.007(2)
C62 0.054(5) 0.047(5) 0.049(4) -0.010(4) -0.001(4) 0.019(4)
C63 0.173(13) 0.209(16) 0.176(16) -0.111(14) -0.073(13) 0.163(13)
C64 0.41(3) 0.22(2) 0.206(17) 0.117(16) 0.24(2) 0.25(2)
C65 0.094(10) 0.105(11) 0.47(3) -0.164(17) -0.007(19) 0.032(10)
O71 0.041(4) 0.039(4) 0.037(4) 0.000 -0.003(3) 0.000
C71 0.037(6) 0.040(6) 0.041(6) 0.000 0.002(5) 0.000
O72 0.033(3) 0.036(4) 0.041(4) 0.000 -0.001(3) 0.000
C72 0.033(6) 0.075(8) 0.048(6) 0.000 0.011(5) 0.000
C74 0.057(7) 0.117(11) 0.143(11) 0.053(9) 0.025(8) -0.013(6)
C75 0.042(9) 0.32(3) 0.081(11) 0.000 -0.011(8) 0.000
O81 0.057(3) 0.043(3) 0.047(3) 0.013(2) 0.001(2) 0.001(2)
C81 0.071(5) 0.037(4) 0.037(4) 0.011(3) 0.003(4) -0.003(4)
O82 0.060(3) 0.046(3) 0.039(3) 0.014(2) 0.007(2) -0.003(3)
C82 0.070(6) 0.078(7) 0.061(6) 0.036(5) -0.002(4) -0.011(5)
C83 0.274(19) 0.063(8) 0.101(9) 0.039(7) -0.029(11) -0.056(10)
C84 0.181(15) 0.090(10) 0.045(6) 0.026(6) -0.010(7) -0.044(8)
C85 0.140(14) 0.24(2) 0.165(15) 0.157(15) 0.032(12) -0.005(13)
C91 0.065(5) 0.032(4) 0.036(4) 0.001(3) 0.001(4) 0.000(4)
O91 0.043(3) 0.034(3) 0.052(3) 0.005(2) 0.000(2) 0.001(2)
O92 0.051(3) 0.034(3) 0.042(3) 0.008(2) -0.004(2) -0.002(2)
C92 0.060(5) 0.044(5) 0.055(5) 0.010(4) -0.010(4) 0.004(4)
C93 0.147(11) 0.064(7) 0.094(9) 0.048(6) -0.035(7) -0.026(7)
C94 0.236(16) 0.083(8) 0.047(6) 0.026(6) -0.031(8) -0.010(13)
C95 0.106(10) 0.085(8) 0.158(14) 0.067(9) 0.011(8) 0.044(8)
O101 0.037(4) 0.066(5) 0.048(4) 0.000 -0.004(3) 0.000
O102 0.055(7) 0.045(6) 0.076(8) -0.026(6) 0.003(6) -0.011(5)
C101 0.027(9) 0.79(8) 0.031(9) 0.000 -0.006(7) 0.000
C102 0.033(5) 0.056(7) 0.056(7) 0.000 0.000(5) 0.000
C104 0.179(14) 0.077(9) 0.131(11) 0.034(8) -0.090(10) -0.017(8)
C105 0.047(7) 0.063(9) 0.088(9) 0.000 -0.001(7) 0.000
O111 0.046(3) 0.037(3) 0.034(3) 0.001(2) 0.003(2) -0.010(2)
C111 0.040(4) 0.029(4) 0.035(4) 0.003(3) 0.003(3) 0.003(3)
O112 0.038(2) 0.032(3) 0.032(2) 0.003(2) 0.0020(19) -0.003(2)
C112 0.053(4) 0.033(4) 0.044(4) 0.004(3) 0.001(3) -0.011(3)
C113 0.088(6) 0.051(5) 0.060(5) 0.015(5) 0.003(5) -0.033(5)
C114 0.076(6) 0.037(5) 0.062(5) -0.002(4) -0.005(5) -0.012(4)
C115 0.050(5) 0.070(6) 0.043(4) 0.002(4) 0.003(4) -0.011(4)
O121 0.074(4) 0.042(3) 0.047(3) -0.001(3) -0.020(3) -0.002(3)
C121 0.114(11) 0.041(7) 0.044(7) 0.000 -0.028(7) 0.000
C122 0.44(4) 0.029(9) 0.25(3) 0.000 -0.31(3) 0.000
C125 0.115(9) 0.085(8) 0.133(11) 0.015(7) -0.085(9) -0.003(7)
O1A 0.75(6) 0.118(15) 0.35(3) 0.000 0.39(4) 0.000
O2A 1.08(19) 2.0(4) 1.2(2) 0.000 -1.00(19) 0.000
C1A 2.0(3) 0.11(2) 2.0(3) 0.000 2.0(3) 0.000
C2A 2.0(3) 0.07(2) 2.0(3) 0.000 2.0(3) 0.000
C4A 2.0(5) 0.20(6) 0.8(2) 0.000 -1.0(3) 0.000
C5A 0.44(4) 0.34(4) 0.145(19) -0.008(18) 0.07(2) -0.02(3)
O1B 0.173(18) 0.110(15) 0.171(18) -0.008(13) -0.006(14) 0.003(13)
O2B 0.107(14) 0.25(3) 0.27(3) 0.09(2) 0.038(16) -0.028(15)
O3B 0.31(5) 0.045(16) 0.55(8) 0.000 -0.18(5) 0.000
O4B 0.10(2) 0.16(3) 0.78(12) 0.000 0.08(4) 0.000

loop_
_atom_type_symbol
_atom_type_description
_atom_type_scat_dispersion_real
_atom_type_scat_dispersion_imag
_atom_type_scat_source
C C 0.0033 0.0016 'International Tables Vol C Tables 4.2.6.8 and 6.1.1.4'
H H 0.0000 0.0000 'International Tables Vol C Tables 4.2.6.8 and 6.1.1.4'
O O 0.0106 0.0060 'International Tables Vol C Tables 4.2.6.8 and 6.1.1.4'
Ni Ni 0.3393 1.1124 'International Tables Vol C Tables 4.2.6.8 and 6.1.1.4'

loop_
_geom_angle_atom_site_label_1
_geom_angle_atom_site_label_2
_geom_angle_atom_site_label_3
_geom_angle
_geom_angle_site_symmetry_1
_geom_angle_site_symmetry_3
O91 Ni1 O91 163.5(3) 7_565 .
O91 Ni1 O5 98.13(13) 7_565 .
O91 Ni1 O5 98.13(13) . .
O91 Ni1 O52 90.35(13) 7_565 .
O91 Ni1 O52 90.35(13) . .
O5 Ni1 O52 96.6(2) . .
O91 Ni1 O101 88.45(13) 7_565 .
O91 Ni1 O101 88.45(13) . .
O5 Ni1 O101 91.8(2) . .
O52 Ni1 O101 171.6(3) . .
O91 Ni1 O31 81.81(13) 7_565 .
O91 Ni1 O31 81.80(13) . .
O5 Ni1 O31 176.2(3) . .
O52 Ni1 O31 87.2(3) . .
O101 Ni1 O31 84.3(3) . .
O62 Ni2 O4 94.13(18) . .
O62 Ni2 O2 178.68(18) . .
O4 Ni2 O2 84.72(18) . .
O62 Ni2 O112 91.81(17) . .
O4 Ni2 O112 103.35(17) . .
O2 Ni2 O112 87.83(18) . .
O62 Ni2 O3 100.38(18) . .
O4 Ni2 O3 162.77(16) . .
O2 Ni2 O3 80.86(17) . .
O112 Ni2 O3 85.54(17) . .
O62 Ni2 O72 93.81(17) . .
O4 Ni2 O72 92.01(19) . .
O2 Ni2 O72 86.89(17) . .
O112 Ni2 O72 163.21(18) . .
O3 Ni2 O72 77.90(19) . .
O62 Ni2 Ni2 133.13(13) . 7_565
O4 Ni2 Ni2 113.31(12) . 7_565
O2 Ni2 Ni2 48.09(10) . 7_565
O112 Ni2 Ni2 115.80(12) . 7_565
O3 Ni2 Ni2 49.59(10) . 7_565
O72 Ni2 Ni2 50.28(10) . 7_565
O62 Ni2 Ni3 133.29(14) . .
O4 Ni2 Ni3 44.29(12) . .
O2 Ni2 Ni3 45.39(12) . .
O112 Ni2 Ni3 81.59(11) . .
O3 Ni2 Ni3 124.82(13) . .
O72 Ni2 Ni3 105.62(16) . .
Ni2 Ni2 Ni3 89.78(2) 7_565 .
O82 Ni3 O111 90.02(19) . .
O82 Ni3 O4 101.20(18) . .
O111 Ni3 O4 90.74(17) . .
O82 Ni3 O2 173.54(18) . .
O111 Ni3 O2 94.18(18) . .
O4 Ni3 O2 83.68(17) . .
O82 Ni3 O41 93.9(2) . .
O111 Ni3 O41 98.10(19) . .
O4 Ni3 O41 162.51(17) . .
O2 Ni3 O41 80.67(18) . .
O82 Ni3 O1 92.66(19) . .
O111 Ni3 O1 175.5(2) . .
O4 Ni3 O1 85.22(18) . .
O2 Ni3 O1 83.47(18) . .
O41 Ni3 O1 85.30(19) . .
O82 Ni3 Ni3 124.55(14) . 7_565
O111 Ni3 Ni3 129.29(13) . 7_565
O4 Ni3 Ni3 113.45(12) . 7_565
O2 Ni3 Ni3 49.09(10) . 7_565
O41 Ni3 Ni3 49.63(11) . 7_565
O1 Ni3 Ni3 51.33(9) . 7_565
O82 Ni3 Ni5 82.92(14) . .
O111 Ni3 Ni5 130.25(13) . .
O4 Ni3 Ni5 43.66(11) . .
O2 Ni3 Ni5 98.02(16) . .
O41 Ni3 Ni5 131.40(15) . .
O1 Ni3 Ni5 46.72(12) . .
Ni3 Ni3 Ni5 93.28(2) 7_565 .
O82 Ni3 Ni2 141.40(15) . .
O111 Ni3 Ni2 77.24(12) . .
O4 Ni3 Ni2 43.83(11) . .
O2 Ni3 Ni2 44.72(11) . .
O41 Ni3 Ni2 123.68(15) . .
O1 Ni3 Ni2 98.46(16) . .
Ni3 Ni3 Ni2 90.22(2) 7_565 .
Ni5 Ni3 Ni2 78.41(3) . .
O92 Ni4 O61 84.05(18) 7_565 .
O92 Ni4 O5 101.19(19) 7_565 .
O61 Ni4 O5 169.07(18) . .
O92 Ni4 O3 169.5(2) 7_565 .
O61 Ni4 O3 88.92(18) . .
O5 Ni4 O3 84.50(17) . .
O92 Ni4 O51 96.19(18) 7_565 .
O61 Ni4 O51 92.08(18) . .
O5 Ni4 O51 77.89(18) . .
O3 Ni4 O51 76.17(18) . .
O92 Ni4 O112 104.73(17) 7_565 .
O61 Ni4 O112 90.85(17) . .
O5 Ni4 O112 97.01(18) . .
O3 Ni4 O112 83.17(17) . .
O51 Ni4 O112 159.07(17) . .
O92 Ni4 Ni4 131.15(13) 7_565 7_565
O61 Ni4 Ni4 123.27(14) . 7_565
O5 Ni4 Ni4 46.35(10) . 7_565
O3 Ni4 Ni4 48.14(10) . 7_565
O51 Ni4 Ni4 48.91(10) . 7_565
O112 Ni4 Ni4 113.39(11) . 7_565
O121 Ni5 O4 173.46(19) . .
O121 Ni5 O81 85.6(2) . .
O4 Ni5 O81 90.91(18) . .
O121 Ni5 O21 85.4(2) . .
O4 Ni5 O21 89.02(18) . .
O81 Ni5 O21 88.1(2) . .
O121 Ni5 O71 89.2(2) . .
O4 Ni5 O71 94.6(2) . .
O81 Ni5 O71 173.8(2) . .
O21 Ni5 O71 94.86(19) . .
O121 Ni5 O1 98.5(2) . .
O4 Ni5 O1 87.29(19) . .
O81 Ni5 O1 95.32(19) . .
O21 Ni5 O1 175.0(2) . .
O71 Ni5 O1 82.09(18) . .
O121 Ni5 Ni3 139.24(16) . .
O4 Ni5 Ni3 44.46(12) . .
O81 Ni5 Ni3 76.84(14) . .
O21 Ni5 Ni3 129.62(14) . .
O71 Ni5 Ni3 105.19(16) . .
O1 Ni5 Ni3 48.20(13) . .
Ni5 O1 Ni5 91.8(2) 7_565 .
Ni5 O1 Ni3 85.07(9) 7_565 7_565
Ni5 O1 Ni3 144.3(3) . 7_565
Ni5 O1 Ni3 144.3(3) 7_565 .
Ni5 O1 Ni3 85.07(9) . .
Ni3 O1 Ni3 77.35(19) 7_565 .
Ni2 O2 Ni2 83.8(2) 7_565 .
Ni2 O2 Ni3 150.8(3) 7_565 .
Ni2 O2 Ni3 89.88(9) . .
Ni2 O2 Ni3 89.88(9) 7_565 7_565
Ni2 O2 Ni3 150.8(3) . 7_565
Ni3 O2 Ni3 81.8(2) . 7_565
Ni4 O3 Ni4 83.7(2) . 7_565
Ni4 O3 Ni2 90.96(8) . .
Ni4 O3 Ni2 151.9(3) 7_565 .
Ni4 O3 Ni2 151.9(3) . 7_565
Ni4 O3 Ni2 90.96(8) 7_565 7_565
Ni2 O3 Ni2 80.82(19) . 7_565
Ni5 O4 Ni2 132.0(2) . .
Ni5 O4 Ni3 91.88(17) . .
Ni2 O4 Ni3 91.87(17) . .
Ni1 O5 Ni4 111.5(2) . 7_565
Ni1 O5 Ni4 111.5(2) . .
Ni4 O5 Ni4 87.3(2) 7_565 .
C21 O21 Ni5 129.2(5) . .
O21 C21 O22A 117.8(14) . .
O21 C21 O22 121.7(10) . .
O22A C21 O22 25(2) . .
O21 C21 C22 126.3(8) . .
O22A C21 C22 114.3(15) . .
O22 C21 C22 110.9(10) . .
O22A O22 C21 67(4) . .
O22 O22A C21 87(5) . .
C25 C22 C24 105.9(18) . .
C25 C22 C21 107.6(13) . .
C24 C22 C21 112.6(11) . .
C25 C22 C23 114.6(18) . .
C24 C22 C23 106.6(17) . .
C21 C22 C23 109.7(9) . .
C31 O31 Ni1 146.0(13) . .
O31 C31 O32 114.4(15) . .
O31 C31 C32 137.5(19) . .
O32 C31 C32 108.0(15) . .
C34 C32 C35 110.7(12) . 7_565
C34 C32 C35 110.7(12) . .
C35 C32 C35 110(2) 7_565 .
C34 C32 C31 114.3(17) . .
C35 C32 C31 105.3(11) 7_565 .
C35 C32 C31 105.3(11) . .
C41 O41 Ni3 115.4(4) . 7_565
C41 O41 Ni3 115.4(4) . .
Ni3 O41 Ni3 80.7(2) 7_565 .
O42 C41 O41 124.4(9) . .
O42 C41 C42 119.9(10) . .
O41 C41 C42 115.7(10) . .
C41 C42 C44 109.0(7) . .
C41 C42 C44 109.0(7) . 7_565
C44 C42 C44 111.8(13) . 7_565
C41 C42 C45 110.7(10) . .
C44 C42 C45 108.2(8) . .
C44 C42 C45 108.2(8) 7_565 .
C51 O51 Ni4 122.6(4) . .
C51 O51 Ni4 122.6(4) . 7_565
Ni4 O51 Ni4 82.2(2) . 7_565
O51 C51 O52 124.1(8) . .
O51 C51 C52 116.0(8) . .
O52 C51 C52 119.9(9) . .
C51 O52 Ni1 126.5(6) . .
C51 C52 C55 111.3(9) . .
C51 C52 C54 106.4(6) . .
C55 C52 C54 110.9(6) . .
C51 C52 C54 106.4(6) . 7_565
C55 C52 C54 110.9(6) . 7_565
C54 C52 C54 110.9(11) . 7_565
C61 O61 Ni4 131.9(4) . .
O61 C61 O62 125.4(6) . .
O61 C61 C62 117.7(6) . .
O62 C61 C62 116.9(6) . .
C61 O62 Ni2 123.2(4) . .
C65 C62 C63 111.3(14) . .
C65 C62 C64 109.5(17) . .
C63 C62 C64 106.1(15) . .
C65 C62 C61 109.4(8) . .
C63 C62 C61 113.2(7) . .
C64 C62 C61 107.1(8) . .
C71 O71 Ni5 125.0(3) . .
C71 O71 Ni5 125.0(3) . 7_565
Ni5 O71 Ni5 92.1(2) . 7_565
O71 C71 O72 123.5(8) . .
O71 C71 C72 119.0(8) . .
O72 C71 C72 117.5(8) . .
C71 O72 Ni2 129.4(3) . .
C71 O72 Ni2 129.4(3) . 7_565
Ni2 O72 Ni2 79.4(2) . 7_565
C74 C72 C74 111.0(15) 7_565 .
C74 C72 C71 107.8(6) 7_565 .
C74 C72 C71 107.8(6) . .
C74 C72 C75 110.3(8) 7_565 .
C74 C72 C75 110.3(8) . .
C71 C72 C75 109.6(10) . .
C81 O81 Ni5 129.6(4) . .
O82 C81 O81 123.6(6) . .
O82 C81 C82 118.9(7) . .
O81 C81 C82 117.5(7) . .
C81 O82 Ni3 125.1(5) . .
C84 C82 C85 113.5(11) . .
C84 C82 C81 111.6(8) . .
C85 C82 C81 111.6(8) . .
C84 C82 C83 107.7(10) . .
C85 C82 C83 106.7(13) . .
C81 C82 C83 105.2(8) . .
O91 C91 O92 123.5(6) . .
O91 C91 C92 117.6(7) . .
O92 C91 C92 118.8(6) . .
C91 O91 Ni1 126.6(4) . .
C91 O92 Ni4 136.0(4) . 7_565
C94 C92 C91 107.6(7) . .
C94 C92 C95 111.1(11) . .
C91 C92 C95 108.9(7) . .
C94 C92 C93 109.2(9) . .
C91 C92 C93 109.6(7) . .
C95 C92 C93 110.3(10) . .
C101 O101 Ni1 142.3(10) . .
O101 C101 C102 154.4(15) . .
O101 C101 O102 92.0(7) . 7_565
C102 C101 O102 96.2(7) . 7_565
O101 C101 O102 92.0(7) . .
C102 C101 O102 96.2(7) . .
O102 C101 O102 142.0(11) 7_565 .
C101 C102 C104 110.1(8) . 7_565
C101 C102 C104 110.1(8) . .
C104 C102 C104 107.4(13) 7_565 .
C101 C102 C105 109.0(10) . .
C104 C102 C105 110.1(7) 7_565 .
C104 C102 C105 110.1(7) . .
C111 O111 Ni3 131.9(4) . .
O111 C111 O112 123.6(6) . .
O111 C111 C112 117.5(6) . .
O112 C111 C112 118.8(6) . .
C111 O112 Ni2 120.6(4) . .
C111 O112 Ni4 146.9(4) . .
Ni2 O112 Ni4 91.10(16) . .
C111 C112 C114 109.6(6) . .
C111 C112 C113 110.5(6) . .
C114 C112 C113 110.5(6) . .
C111 C112 C115 106.8(6) . .
C114 C112 C115 111.2(6) . .
C113 C112 C115 108.1(6) . .
C121 O121 Ni5 129.0(6) . .
O121 C121 O121 126.6(10) . 7_565
O121 C121 C122 116.6(5) . .
O121 C121 C122 116.6(5) 7_565 .
C125 C122 C125 130.2(14) . 7_565
C125 C122 C121 114.9(7) . .
C125 C122 C121 114.9(7) 7_565 .
C125 C122 C124 86.4(16) . .
C125 C122 C124 86.4(16) 7_565 .
C121 C122 C124 99(3) . .
O2A C1A O1A 148(7) . .
O2A C1A C2A 109(6) . .
O1A C1A C2A 103(2) . .
C4A C2A C1A 118(3) . .
C4A C2A C5A 131(2) . 7_565
C1A C2A C5A 91.4(17) . 7_565
C4A C2A C5A 131(2) . .
C1A C2A C5A 91.4(17) . .
C5A C2A C5A 83(3) 7_565 .

loop_
_geom_bond_atom_site_label_1
_geom_bond_atom_site_label_2
_geom_bond_distance
_geom_bond_site_symmetry_2
Ni1 O91 2.024(5) 7_565
Ni1 O91 2.024(5) .
Ni1 O5 2.043(6) .
Ni1 O52 2.063(6) .
Ni1 O101 2.072(7) .
Ni1 O31 2.110(9) .
Ni2 O62 1.977(4) .
Ni2 O4 2.023(4) .
Ni2 O2 2.054(4) .
Ni2 O112 2.066(4) .
Ni2 O3 2.117(4) .
Ni2 O72 2.147(4) .
Ni2 Ni2 2.7441(16) 7_565
Ni2 Ni3 2.9191(11) .
Ni3 O82 1.986(4) .
Ni3 O111 1.999(4) .
Ni3 O4 2.040(4) .
Ni3 O2 2.078(4) .
Ni3 O41 2.101(5) .
Ni3 O1 2.178(4) .
Ni3 Ni3 2.7218(16) 7_565
Ni3 Ni5 2.9105(12) .
Ni4 O92 1.991(4) 7_565
Ni4 O61 1.998(4) .
Ni4 O5 2.047(4) .
Ni4 O3 2.118(4) .
Ni4 O51 2.150(4) .
Ni4 O112 2.162(4) .
Ni4 Ni4 2.8264(16) 7_565
Ni5 O121 1.991(5) .
Ni5 O4 2.011(4) .
Ni5 O81 2.046(5) .
Ni5 O21 2.101(5) .
Ni5 O71 2.121(4) .
Ni5 O1 2.127(4) .
O1 Ni5 2.127(4) 7_565
O1 Ni3 2.178(4) 7_565
O2 Ni2 2.054(4) 7_565
O2 Ni3 2.078(4) 7_565
O3 Ni4 2.118(4) 7_565
O3 Ni2 2.117(4) 7_565
O5 Ni4 2.047(4) 7_565
O21 C21 1.222(9) .
C21 O22A 1.24(3) .
C21 O22 1.343(19) .
C21 C22 1.470(12) .
O22 O22A 0.58(5) .
C22 C25 1.357(19) .
C22 C24 1.459(18) .
C22 C23 1.493(16) .
O31 C31 1.021(18) .
C31 O32 1.49(2) .
C31 C32 1.546(19) .
C32 C34 1.36(2) .
C32 C35 1.479(17) 7_565
C32 C35 1.479(17) .
O41 C41 1.290(12) .
O41 Ni3 2.101(5) 7_565
C41 O42 1.243(12) .
C41 C42 1.521(14) .
C42 C44 1.529(11) .
C42 C44 1.529(11) 7_565
C42 C45 1.531(18) .
O51 C51 1.259(11) .
O51 Ni4 2.150(4) 7_565
C51 O52 1.264(10) .
C51 C52 1.515(13) .
C52 C55 1.515(16) .
C52 C54 1.546(10) .
C52 C54 1.546(10) 7_565
O61 C61 1.257(8) .
C61 O62 1.267(8) .
C61 C62 1.521(9) .
C62 C65 1.425(14) .
C62 C63 1.453(14) .
C62 C64 1.484(16) .
O71 C71 1.268(11) .
O71 Ni5 2.121(4) 7_565
C71 O72 1.272(11) .
C71 C72 1.524(13) .
O72 Ni2 2.147(4) 7_565
C72 C74 1.503(11) 7_565
C72 C74 1.503(11) .
C72 C75 1.541(17) .
O81 C81 1.271(9) .
C81 O82 1.251(8) .
C81 C82 1.509(10) .
C82 C84 1.460(12) .
C82 C85 1.496(15) .
C82 C83 1.591(15) .
C91 O91 1.252(8) .
C91 O92 1.262(8) .
C91 C92 1.517(10) .
O92 Ni4 1.991(4) 7_565
C92 C94 1.497(12) .
C92 C95 1.528(12) .
C92 C93 1.554(12) .
O101 C101 0.981(15) .
O102 C101 1.843(10) .
C101 C102 1.475(18) .
C101 O102 1.843(10) 7_565
C102 C104 1.524(12) 7_565
C102 C104 1.524(12) .
C102 C105 1.523(15) .
O111 C111 1.244(7) .
C111 O112 1.289(7) .
C111 C112 1.517(9) .
C112 C114 1.519(10) .
C112 C113 1.537(9) .
C112 C115 1.542(10) .
O121 C121 1.234(7) .
C121 O121 1.234(6) 7_565
C121 C122 1.559(17) .
C122 C125 1.359(11) .
C122 C125 1.359(11) 7_565
C122 C124 1.77(3) .
O1A C1A 1.292(19) .
O2A C1A 1.29(2) .
C1A C2A 1.56(2) .
C2A C4A 1.54(2) .
C2A C5A 1.552(18) 7_565
C2A C5A 1.552(18) .
